data_7702210
loop_
_publ_author_name
'Dammann, Wiebke'
'Buban, Tabea'
'Schiller, Carl'
'Burger, Peter'

_publ_section_title
;
 Dinuclear tethered pyridine, diimine complexes.
;
_journal_issue 35
_journal_name_full 'Dalton transactions (Cambridge, England : 2003)'
_journal_page_first 12105
_journal_page_last 12117
_journal_paper_doi 10.1039/c8dt02347f
_journal_volume 47
_journal_year 2018
_chemical_formula_moiety 'C40 H50 N6'
_chemical_formula_sum 'C40 H50 N6'
_chemical_formula_weight 614.86
_space_group_crystal_system monoclinic
_space_group_IT_number 14
_space_group_name_Hall '-P 2ybc'
_space_group_name_H-M_alt 'P 1 21/c 1'
_atom_sites_solution_hydrogens geom
_audit_creation_date 2018-07-16
_audit_creation_method
;
Olex2 1.2
(compiled 2018.05.29 svn.r3508 for OlexSys, GUI svn.r5506)
;
_audit_update_record
;
2018-07-18 deposited with the CCDC.
2018-07-23 downloaded from the CCDC.
;
_cell_angle_alpha 90
_cell_angle_beta 102.0880(10)
_cell_angle_gamma 90
_cell_formula_units_Z 4
_cell_length_a 12.4198(2)
_cell_length_b 11.24410(10)
_cell_length_c 25.6150(3)
_cell_measurement_reflns_used 35329
_cell_measurement_temperature 100(2)
_cell_measurement_theta_max 76.3870
_cell_measurement_theta_min 4.2850
_cell_volume 3497.81(8)
_computing_molecular_graphics 'Olex2 (Dolomanov et al., 2009)'
_computing_publication_material 'Olex2 (Dolomanov et al., 2009)'
_computing_structure_refinement 'ShelXL (Sheldrick, 2015)'
_diffrn_ambient_temperature 100.0
_diffrn_measured_fraction_theta_full 1.000
_diffrn_measured_fraction_theta_max 0.995
_diffrn_measurement_device_type 'SuperNova, Dual, Cu at zero, Atlas'
_diffrn_measurement_method '\w scans'
_diffrn_radiation_type CuK\a
_diffrn_radiation_wavelength 1.54178
_diffrn_reflns_av_R_equivalents 0.0473
_diffrn_reflns_av_unetI/netI 0.0247
_diffrn_reflns_Laue_measured_fraction_full 1.000
_diffrn_reflns_Laue_measured_fraction_max 0.995
_diffrn_reflns_limit_h_max 15
_diffrn_reflns_limit_h_min -15
_diffrn_reflns_limit_k_max 14
_diffrn_reflns_limit_k_min -14
_diffrn_reflns_limit_l_max 32
_diffrn_reflns_limit_l_min -32
_diffrn_reflns_number 70576
_diffrn_reflns_point_group_measured_fraction_full 1.000
_diffrn_reflns_point_group_measured_fraction_max 0.995
_diffrn_reflns_theta_full 67.679
_diffrn_reflns_theta_max 76.508
_diffrn_reflns_theta_min 3.529
_diffrn_source 'micro-focus sealed X-ray tube'
_exptl_absorpt_coefficient_mu 0.534
_exptl_absorpt_correction_T_max 1.00000
_exptl_absorpt_correction_T_min 0.24939
_exptl_absorpt_correction_type multi-scan
_exptl_absorpt_process_details
;
CrysAlisPro 1.171.38.43 (Rigaku Oxford Diffraction, 2015)
Empirical absorption correction using spherical harmonics,
 implemented in SCALE3 ABSPACK scaling algorithm.
;
_exptl_crystal_colour 'clear light colourless'
_exptl_crystal_density_diffrn 1.168
_exptl_crystal_density_method 'not measured'
_exptl_crystal_description block
_exptl_crystal_F_000 1328
_exptl_crystal_size_max 0.2
_exptl_crystal_size_mid 0.18
_exptl_crystal_size_min 0.1
_refine_diff_density_max 0.237
_refine_diff_density_min -0.202
_refine_diff_density_rms 0.037
_refine_ls_extinction_method none
_refine_ls_goodness_of_fit_ref 1.042
_refine_ls_hydrogen_treatment constr
_refine_ls_matrix_type full
_refine_ls_number_parameters 465
_refine_ls_number_reflns 7316
_refine_ls_number_restraints 0
_refine_ls_restrained_S_all 1.042
_refine_ls_R_factor_all 0.0413
_refine_ls_R_factor_gt 0.0377
_refine_ls_shift/su_max 0.001
_refine_ls_shift/su_mean 0.000
_refine_ls_structure_factor_coef Fsqd
_refine_ls_weighting_details 'w=1/[\s^2^(Fo^2^)+(0.0556P)^2^+0.8298P] where P=(Fo^2^+2Fc^2^)/3'
_refine_ls_weighting_scheme calc
_refine_ls_wR_factor_gt 0.1003
_refine_ls_wR_factor_ref 0.1038
_reflns_Friedel_coverage 0.000
_reflns_number_gt 6627
_reflns_number_total 7316
_reflns_threshold_expression 'I > 2\s(I)'
_cod_data_source_file c8dt02347f2.cif
_cod_data_source_block compound_12
_cod_database_code 7702210
_shelx_shelxl_version_number 2014/7
_shelx_space_group_comment
;
The symmetry employed for this shelxl refinement is uniquely defined
by the following loop, which should always be used as a source of
symmetry information in preference to the above space-group names.
They are only intended as comments.
;
_diffrn_standard_number 0
_olex2_refinement_description
;
1. Fixed Uiso
 At 1.2 times of:
  All C(H) groups, All C(H,H) groups
 At 1.5 times of:
  All C(H,H,H) groups, All C(H,H,H,H,H,H) groups
2. Others
 Sof(C13B)=Sof(H13C)=Sof(H13D)=Sof(C14B)=Sof(H14C)=Sof(H14D)=Sof(C15B)=
 Sof(H15D)=Sof(H15E)=Sof(H15F)=1-FVAR(1)
 Sof(C16B)=Sof(H16C)=Sof(H16D)=Sof(C17B)=Sof(H17C)=Sof(H17D)=Sof(C18B)=
 Sof(H18D)=Sof(H18E)=Sof(H18F)=FVAR(1)
 Sof(C13A)=Sof(H13A)=Sof(H13B)=Sof(C14A)=Sof(H14A)=Sof(H14B)=Sof(C15A)=
 Sof(H15A)=Sof(H15B)=Sof(H15C)=1-FVAR(2)
 Sof(C10A)=Sof(H10A)=Sof(H10B)=Sof(C11A)=Sof(H11A)=Sof(H11B)=Sof(C12A)=
 Sof(H12A)=Sof(H12B)=Sof(H12C)=FVAR(2)
 Fixed Sof: H1CA(0.5) H1CB(0.5) H1CC(0.5) H1CD(0.5) H1CE(0.5) H1CF(0.5)
 H9BA(0.5) H9BB(0.5) H9BC(0.5) H9BD(0.5) H9BE(0.5) H9BF(0.5)
3.a Secondary CH2 refined with riding coordinates:
 C10A(H10A,H10B), C10B(H10C,H10D), C11A(H11A,H11B), C11B(H11C,H11D), C13A(H13A,
 H13B), C13B(H13C,H13D), C14A(H14A,H14B), C14B(H14C,H14D), C16A(H16A,H16B),
 C16B(H16C,H16D), C17A(H17A,H17B), C17B(H17C,H17D)
3.b Me refined as rotating group:
 C1A(H1AA,H1AB,H1AC), C9A(H9AA,H9AB,H9AC), C12B(H12D,H12E,H12F), C18A(H18A,
 H18B,H18C)
3.c Aromatic/amide H refined with riding coordinates:
 C2(H2), C3(H3), C4(H4), C4A(H4A), C4B(H4B), C5(H5), C6(H6), C6A(H6A),
 C6B(H6B), C7(H7)
3.d Disordered Me refined with riding coordinates:
 C1C(H1CA,H1CB,H1CC,H1CD,H1CE,H1CF)
3.e Disordered Me refined as rotating group:
 C9B(H9BA,H9BB,H9BC,H9BD,H9BE,H9BF)
3.f Idealised Me refined as rotating group:
 C12A(H12A,H12B,H12C), C15A(H15A,H15B,H15C), C15B(H15D,H15E,H15F), C18B(H18D,
 H18E,H18F)
;
_olex2_submission_special_instructions 'No special instructions were received'

loop_
_space_group_symop_operation_xyz
'x, y, z'
'-x, y+1/2, -z+1/2'
'-x, -y, -z'
'x, -y-1/2, z-1/2'

loop_
_atom_site_label
_atom_site_type_symbol
_atom_site_fract_x
_atom_site_fract_y
_atom_site_fract_z
_atom_site_U_iso_or_equiv
_atom_site_adp_type
_atom_site_occupancy
_atom_site_site_symmetry_order
_atom_site_calc_flag
_atom_site_refinement_flags_posn
_atom_site_refinement_flags_occupancy
_atom_site_disorder_assembly
_atom_site_disorder_group
N1A N -0.00788(7) 0.46787(7) 0.09428(3) 0.01894(17) Uani 1 1 d . . . .
N1B N 0.15678(7) 0.70227(7) 0.20341(3) 0.02036(17) Uani 1 1 d . . . .
N2A N -0.26934(8) 0.38788(8) 0.11490(4) 0.0284(2) Uani 1 1 d . . . .
N2B N -0.11160(7) 0.64386(8) 0.22461(3) 0.02490(19) Uani 1 1 d . . . .
N3A N 0.19779(7) 0.59194(8) 0.03333(4) 0.02310(18) Uani 1 1 d . . . .
N3B N 0.38194(7) 0.84777(8) 0.16543(4) 0.0270(2) Uani 1 1 d . . . .
C1 C -0.02382(7) 0.93877(8) 0.08513(4) 0.01737(18) Uani 1 1 d . . . .
C1A C -0.09045(9) 0.30484(10) 0.16064(4) 0.0278(2) Uani 1 1 d . . . .
H1AA H -0.0134 0.3243 0.1610 0.042 Uiso 1 1 calc GR . . .
H1AB H -0.1063 0.2240 0.1469 0.042 Uiso 1 1 calc GR . . .
H1AC H -0.1035 0.3098 0.1970 0.042 Uiso 1 1 calc GR . . .
C1C C 0.06075(9) 0.53155(10) 0.25865(5) 0.0306(2) Uani 1 1 d . . . .
H1CA H 0.1367 0.5392 0.2538 0.046 Uiso 0.5 1 calc R P . .
H1CB H 0.0594 0.5396 0.2966 0.046 Uiso 0.5 1 calc R P . .
H1CC H 0.0317 0.4534 0.2458 0.046 Uiso 0.5 1 calc R P . .
H1CD H 0.0152 0.4822 0.2770 0.046 Uiso 0.5 1 calc R P . .
H1CE H 0.0925 0.4819 0.2342 0.046 Uiso 0.5 1 calc R P . .
H1CF H 0.1201 0.5681 0.2850 0.046 Uiso 0.5 1 calc R P . .
C2 C 0.01755(8) 1.05308(9) 0.08666(4) 0.02080(19) Uani 1 1 d . . . .
H2 H 0.0866 1.0695 0.1095 0.025 Uiso 1 1 calc R . . .
C2A C -0.16448(9) 0.39161(9) 0.12529(4) 0.0222(2) Uani 1 1 d . . . .
C2B C -0.00925(8) 0.62751(9) 0.22739(4) 0.0211(2) Uani 1 1 d . . . .
C3 C -0.03859(9) 1.14590(9) 0.05569(4) 0.0225(2) Uani 1 1 d . . . .
H3 H -0.0072 1.2232 0.0573 0.027 Uiso 1 1 calc R . . .
C3A C -0.11139(8) 0.48855(8) 0.09927(4) 0.01871(19) Uani 1 1 d . . . .
C3B C 0.04661(8) 0.70969(8) 0.19525(4) 0.01858(19) Uani 1 1 d . . . .
C4 C -0.13836(8) 1.12414(9) 0.02335(4) 0.0221(2) Uani 1 1 d . . . .
H4 H -0.1782 1.1874 0.0036 0.026 Uiso 1 1 calc R . . .
C4A C -0.16788(8) 0.59331(8) 0.08184(4) 0.01878(19) Uani 1 1 d . . . .
H4A H -0.2409 0.6053 0.0866 0.023 Uiso 1 1 calc R . . .
C4B C -0.01500(8) 0.78753(8) 0.15833(4) 0.01767(18) Uani 1 1 d . . . .
H4B H -0.0923 0.7943 0.1555 0.021 Uiso 1 1 calc R . . .
C5 C -0.28739(9) 0.98907(10) -0.01545(5) 0.0294(2) Uani 1 1 d . . . .
H5 H -0.3249 1.0543 -0.0348 0.035 Uiso 1 1 calc R . . .
C5A C -0.11545(8) 0.68031(8) 0.05724(4) 0.01721(18) Uani 1 1 d . . . .
C5B C 0.03790(8) 0.85526(8) 0.12568(4) 0.01724(18) Uani 1 1 d . . . .
C6 C -0.33426(9) 0.87896(10) -0.02117(5) 0.0331(3) Uani 1 1 d . . . .
H6 H -0.4057 0.8679 -0.0428 0.040 Uiso 1 1 calc R . . .
C6A C -0.01021(8) 0.65569(8) 0.04946(4) 0.01746(18) Uani 1 1 d . . . .
H6A H 0.0265 0.7107 0.0311 0.021 Uiso 1 1 calc R . . .
C6B C 0.15219(8) 0.84757(8) 0.13419(4) 0.01924(19) Uani 1 1 d . . . .
H6B H 0.1914 0.8928 0.1129 0.023 Uiso 1 1 calc R . . .
C7 C -0.27526(8) 0.78186(9) 0.00539(4) 0.0258(2) Uani 1 1 d . . . .
H7 H -0.3076 0.7050 0.0006 0.031 Uiso 1 1 calc R . . .
C7A C 0.04093(8) 0.54974(8) 0.06887(4) 0.01788(18) Uani 1 1 d . . . .
C7B C 0.20855(8) 0.77275(9) 0.17424(4) 0.01992(19) Uani 1 1 d . . . .
C8 C -0.17261(8) 0.79385(8) 0.03807(4) 0.01867(19) Uani 1 1 d . . . .
C8A C 0.15620(8) 0.52297(9) 0.06333(4) 0.02060(19) Uani 1 1 d . . . .
C8B C 0.33208(8) 0.76758(9) 0.18637(4) 0.0230(2) Uani 1 1 d . . . .
C9 C -0.12489(7) 0.91060(8) 0.04830(4) 0.01716(18) Uani 1 1 d . . . .
C9A C 0.20954(9) 0.41746(10) 0.09460(5) 0.0317(2) Uani 1 1 d . . . .
H9AA H 0.2031 0.4251 0.1319 0.048 Uiso 1 1 calc GR . . .
H9AB H 0.2875 0.4142 0.0927 0.048 Uiso 1 1 calc GR . . .
H9AC H 0.1727 0.3444 0.0795 0.048 Uiso 1 1 calc GR . . .
C9B C 0.38534(9) 0.66824(11) 0.22229(5) 0.0304(2) Uani 1 1 d . . . .
H9BA H 0.4640 0.6650 0.2220 0.046 Uiso 0.5 1 calc GR P . .
H9BB H 0.3507 0.5925 0.2094 0.046 Uiso 0.5 1 calc GR P . .
H9BC H 0.3759 0.6828 0.2588 0.046 Uiso 0.5 1 calc GR P . .
H9BD H 0.3297 0.6285 0.2382 0.046 Uiso 0.5 1 calc GR P . .
H9BE H 0.4431 0.7010 0.2507 0.046 Uiso 0.5 1 calc GR P . .
H9BF H 0.4179 0.6107 0.2013 0.046 Uiso 0.5 1 calc GR P . .
C10 C -0.18345(8) 1.00771(9) 0.01887(4) 0.0210(2) Uani 1 1 d . . . .
C10A C 0.30904(13) 0.57337(13) 0.02494(8) 0.0219(3) Uani 0.899(5) 1 d . P A 3
H10A H 0.3117 0.5933 -0.0124 0.026 Uiso 0.899(5) 1 calc R P A 3
H10B H 0.3296 0.4887 0.0311 0.026 Uiso 0.899(5) 1 calc R P A 3
C10B C 0.50232(9) 0.84584(11) 0.17480(5) 0.0314(2) Uani 1 1 d . . . .
H10C H 0.5274 0.7644 0.1687 0.038 Uiso 1 1 calc R . . .
H10D H 0.5334 0.8675 0.2124 0.038 Uiso 1 1 calc R . . .
C11A C 0.39048(9) 0.65089(11) 0.06291(5) 0.0241(4) Uani 0.899(5) 1 d . P A 3
H11A H 0.3959 0.6227 0.1000 0.029 Uiso 0.899(5) 1 calc R P A 3
H11B H 0.3634 0.7339 0.0608 0.029 Uiso 0.899(5) 1 calc R P A 3
C11B C 0.54414(9) 0.93192(11) 0.13803(5) 0.0342(3) Uani 1 1 d . . . .
H11C H 0.5207 1.0136 0.1449 0.041 Uiso 1 1 calc R . . .
H11D H 0.5109 0.9117 0.1005 0.041 Uiso 1 1 calc R . . .
C12A C 0.50674(19) 0.6473(2) 0.04887(12) 0.0379(7) Uani 0.899(5) 1 d . P A 3
H12A H 0.5347 0.5655 0.0521 0.057 Uiso 0.899(5) 1 calc GR P A 3
H12B H 0.5571 0.6988 0.0735 0.057 Uiso 0.899(5) 1 calc GR P A 3
H12C H 0.5015 0.6754 0.0122 0.057 Uiso 0.899(5) 1 calc GR P A 3
C12B C 0.66921(10) 0.92838(13) 0.14595(6) 0.0421(3) Uani 1 1 d . . . .
H12D H 0.6928 0.9826 0.1206 0.063 Uiso 1 1 calc GR . . .
H12E H 0.6928 0.8473 0.1399 0.063 Uiso 1 1 calc GR . . .
H12F H 0.7024 0.9530 0.1825 0.063 Uiso 1 1 calc GR . . .
C13A C 0.3277(19) 0.582(2) 0.0405(9) 0.046(7) Uiso 0.101(5) 1 d . P A 4
H13A H 0.3594 0.5532 0.0771 0.055 Uiso 0.101(5) 1 calc R P A 4
H13B H 0.3448 0.5217 0.0151 0.055 Uiso 0.101(5) 1 calc R P A 4
C13B C -0.186(2) 0.5993(16) 0.2536(10) 0.050(5) Uani 0.147(3) 1 d . P B 2
H13C H -0.1463 0.5410 0.2797 0.060 Uiso 0.147(3) 1 calc R P B 2
H13D H -0.2437 0.5551 0.2285 0.060 Uiso 0.147(3) 1 calc R P B 2
C14A C 0.3748(12) 0.6836(13) 0.0326(7) 0.042(4) Uiso 0.101(5) 1 d . P A 4
H14A H 0.3514 0.7496 0.0532 0.050 Uiso 0.101(5) 1 calc R P A 4
H14B H 0.3615 0.7052 -0.0057 0.050 Uiso 0.101(5) 1 calc R P A 4
C14B C -0.2406(12) 0.6836(11) 0.2826(5) 0.051(3) Uani 0.147(3) 1 d . P B 2
H14C H -0.2819 0.7408 0.2565 0.061 Uiso 0.147(3) 1 calc R P B 2
H14D H -0.1831 0.7290 0.3072 0.061 Uiso 0.147(3) 1 calc R P B 2
C15A C 0.4888(14) 0.6485(15) 0.0535(7) 0.009(3) Uiso 0.101(5) 1 d . P A 4
H15A H 0.5286 0.7144 0.0739 0.013 Uiso 0.101(5) 1 calc GR P A 4
H15B H 0.5239 0.6283 0.0238 0.013 Uiso 0.101(5) 1 calc GR P A 4
H15C H 0.4904 0.5791 0.0768 0.013 Uiso 0.101(5) 1 calc GR P A 4
C15B C -0.3191(7) 0.6331(9) 0.3147(4) 0.041(2) Uani 0.147(3) 1 d . P B 2
H15D H -0.3748 0.5844 0.2914 0.062 Uiso 0.147(3) 1 calc GR P B 2
H15E H -0.3552 0.6983 0.3297 0.062 Uiso 0.147(3) 1 calc GR P B 2
H15F H -0.2781 0.5838 0.3437 0.062 Uiso 0.147(3) 1 calc GR P B 2
C16A C -0.32245(11) 0.28960(11) 0.13741(6) 0.0371(3) Uani 1 1 d . . . .
H16A H -0.2873 0.2793 0.1756 0.044 Uiso 1 1 calc R . . .
H16B H -0.3127 0.2149 0.1185 0.044 Uiso 1 1 calc R . . .
C16B C -0.1711(2) 0.5620(2) 0.25388(12) 0.0242(5) Uani 0.853(3) 1 d . P B 1
H16C H -0.1256 0.5457 0.2897 0.029 Uiso 0.853(3) 1 calc R P B 1
H16D H -0.1850 0.4857 0.2344 0.029 Uiso 0.853(3) 1 calc R P B 1
C17A C -0.44446(10) 0.31468(11) 0.13208(5) 0.0337(3) Uani 1 1 d . . . .
H17A H -0.4777 0.3327 0.0943 0.040 Uiso 1 1 calc R . . .
H17B H -0.4811 0.2428 0.1424 0.040 Uiso 1 1 calc R . . .
C17B C -0.27954(10) 0.61728(12) 0.25931(5) 0.0247(3) Uani 0.853(3) 1 d . P B 1
H17C H -0.3224 0.5585 0.2753 0.030 Uiso 0.853(3) 1 calc R P B 1
H17D H -0.3227 0.6380 0.2234 0.030 Uiso 0.853(3) 1 calc R P B 1
C18A C -0.46433(10) 0.41797(11) 0.16667(5) 0.0353(3) Uani 1 1 d . . . .
H18A H -0.5437 0.4306 0.1626 0.053 Uiso 1 1 calc GR . . .
H18B H -0.4305 0.4899 0.1557 0.053 Uiso 1 1 calc GR . . .
H18C H -0.4317 0.4004 0.2041 0.053 Uiso 1 1 calc GR . . .
C18B C -0.26251(14) 0.72824(17) 0.29381(7) 0.0317(4) Uani 0.853(3) 1 d . P B 1
H18D H -0.2207 0.7078 0.3295 0.047 Uiso 0.853(3) 1 calc GR P B 1
H18E H -0.3342 0.7611 0.2965 0.047 Uiso 0.853(3) 1 calc GR P B 1
H18F H -0.2216 0.7874 0.2776 0.047 Uiso 0.853(3) 1 calc GR P B 1

loop_
_atom_site_aniso_label
_atom_site_aniso_U_11
_atom_site_aniso_U_22
_atom_site_aniso_U_33
_atom_site_aniso_U_23
_atom_site_aniso_U_13
_atom_site_aniso_U_12
N1A 0.0211(4) 0.0181(4) 0.0167(4) 0.0003(3) 0.0016(3) -0.0001(3)
N1B 0.0208(4) 0.0219(4) 0.0167(4) -0.0013(3) 0.0003(3) 0.0020(3)
N2A 0.0287(5) 0.0241(4) 0.0343(5) 0.0067(4) 0.0108(4) -0.0030(3)
N2B 0.0256(4) 0.0301(5) 0.0195(4) 0.0039(3) 0.0058(3) 0.0000(3)
N3A 0.0191(4) 0.0235(4) 0.0269(4) -0.0027(3) 0.0053(3) -0.0012(3)
N3B 0.0175(4) 0.0328(5) 0.0287(5) 0.0003(4) 0.0001(3) 0.0007(3)
C1 0.0185(4) 0.0189(4) 0.0149(4) -0.0002(3) 0.0040(3) 0.0005(3)
C1A 0.0354(6) 0.0236(5) 0.0260(5) 0.0078(4) 0.0097(4) 0.0038(4)
C1C 0.0297(5) 0.0285(5) 0.0320(6) 0.0110(4) 0.0032(4) 0.0026(4)
C2 0.0226(5) 0.0211(5) 0.0172(4) -0.0010(3) 0.0009(4) -0.0032(4)
C2A 0.0284(5) 0.0188(4) 0.0202(5) 0.0019(4) 0.0070(4) -0.0001(4)
C2B 0.0254(5) 0.0222(5) 0.0142(4) 0.0004(3) 0.0007(4) 0.0000(4)
C3 0.0287(5) 0.0174(4) 0.0211(5) 0.0004(4) 0.0046(4) -0.0038(4)
C3A 0.0215(4) 0.0186(4) 0.0154(4) 0.0000(3) 0.0025(3) -0.0017(3)
C3B 0.0212(4) 0.0195(4) 0.0140(4) -0.0022(3) 0.0013(3) 0.0008(3)
C4 0.0258(5) 0.0178(4) 0.0221(5) 0.0044(4) 0.0037(4) 0.0022(4)
C4A 0.0178(4) 0.0196(4) 0.0184(4) -0.0002(3) 0.0023(3) -0.0010(3)
C4B 0.0187(4) 0.0191(4) 0.0145(4) -0.0024(3) 0.0018(3) 0.0003(3)
C5 0.0240(5) 0.0234(5) 0.0358(6) 0.0088(4) -0.0053(4) 0.0023(4)
C5A 0.0187(4) 0.0165(4) 0.0147(4) -0.0011(3) -0.0003(3) -0.0011(3)
C5B 0.0192(4) 0.0170(4) 0.0141(4) -0.0034(3) 0.0004(3) -0.0002(3)
C6 0.0214(5) 0.0284(6) 0.0418(6) 0.0066(5) -0.0108(4) -0.0019(4)
C6A 0.0196(4) 0.0175(4) 0.0146(4) -0.0004(3) 0.0020(3) -0.0024(3)
C6B 0.0199(4) 0.0209(4) 0.0164(4) -0.0020(3) 0.0024(3) -0.0010(3)
C7 0.0217(5) 0.0203(5) 0.0318(5) 0.0027(4) -0.0025(4) -0.0031(4)
C7A 0.0190(4) 0.0181(4) 0.0153(4) -0.0016(3) 0.0008(3) -0.0013(3)
C7B 0.0199(5) 0.0216(5) 0.0171(4) -0.0032(3) 0.0012(3) 0.0012(3)
C8 0.0181(4) 0.0182(4) 0.0191(4) 0.0019(3) 0.0026(3) 0.0002(3)
C8A 0.0195(4) 0.0200(4) 0.0209(5) -0.0032(4) 0.0010(4) 0.0002(3)
C8B 0.0201(5) 0.0280(5) 0.0194(4) -0.0029(4) 0.0003(4) 0.0034(4)
C9 0.0169(4) 0.0175(4) 0.0171(4) 0.0012(3) 0.0035(3) 0.0004(3)
C9A 0.0232(5) 0.0320(6) 0.0397(6) 0.0094(5) 0.0063(4) 0.0079(4)
C9B 0.0233(5) 0.0373(6) 0.0289(5) 0.0052(5) 0.0016(4) 0.0073(4)
C10 0.0204(5) 0.0198(5) 0.0218(5) 0.0030(4) 0.0022(4) 0.0006(4)
C10A 0.0161(6) 0.0248(7) 0.0249(8) -0.0060(6) 0.0047(6) -0.0023(4)
C10B 0.0178(5) 0.0411(6) 0.0328(6) 0.0029(5) -0.0003(4) 0.0010(4)
C11A 0.0197(6) 0.0237(6) 0.0282(8) -0.0038(5) 0.0034(4) -0.0005(4)
C11B 0.0227(5) 0.0340(6) 0.0446(7) 0.0014(5) 0.0044(5) -0.0016(4)
C12A 0.0190(9) 0.0476(11) 0.0496(12) -0.0116(7) 0.0129(8) -0.0063(7)
C12B 0.0235(6) 0.0497(8) 0.0526(8) -0.0001(6) 0.0066(5) -0.0071(5)
C13B 0.064(11) 0.040(11) 0.040(7) 0.019(8) -0.001(6) 0.003(8)
C14B 0.080(8) 0.032(6) 0.053(7) 0.003(6) 0.042(7) 0.004(6)
C15B 0.032(4) 0.046(5) 0.049(5) 0.020(4) 0.016(4) 0.006(4)
C16A 0.0386(6) 0.0257(6) 0.0517(7) 0.0089(5) 0.0205(6) -0.0036(5)
C16B 0.0280(8) 0.0235(12) 0.0230(8) 0.0056(9) 0.0099(6) 0.0007(9)
C17A 0.0332(6) 0.0337(6) 0.0354(6) 0.0006(5) 0.0100(5) -0.0130(5)
C17B 0.0231(6) 0.0276(7) 0.0233(6) -0.0017(5) 0.0049(5) -0.0040(5)
C18A 0.0316(6) 0.0376(6) 0.0369(6) 0.0015(5) 0.0077(5) -0.0036(5)
C18B 0.0335(8) 0.0314(9) 0.0294(8) -0.0067(6) 0.0048(6) 0.0020(6)

loop_
_atom_type_symbol
_atom_type_description
_atom_type_scat_dispersion_real
_atom_type_scat_dispersion_imag
_atom_type_scat_source
C C 0.0181 0.0091 'International Tables Vol C Tables 4.2.6.8 and 6.1.1.4'
H H 0.0000 0.0000 'International Tables Vol C Tables 4.2.6.8 and 6.1.1.4'
N N 0.0311 0.0180 'International Tables Vol C Tables 4.2.6.8 and 6.1.1.4'

loop_
_geom_angle_atom_site_label_1
_geom_angle_atom_site_label_2
_geom_angle_atom_site_label_3
_geom_angle
C3A N1A C7A 117.85(8)
C7B N1B C3B 117.91(8)
C2A N2A C16A 117.86(10)
C2B N2B C13B 133.2(8)
C2B N2B C16B 118.79(13)
C8A N3A C10A 121.21(10)
C8A N3A C13A 114.5(8)
C8B N3B C10B 119.36(9)
C2 C1 C5B 115.66(8)
C2 C1 C9 119.44(9)
C9 C1 C5B 124.75(8)
C1 C2 C3 122.51(9)
N2A C2A C1A 124.94(9)
N2A C2A C3A 117.15(9)
C3A C2A C1A 117.90(9)
N2B C2B C1C 126.31(9)
N2B C2B C3B 116.86(9)
C3B C2B C1C 116.80(9)
C4 C3 C2 119.42(9)
N1A C3A C2A 115.88(8)
N1A C3A C4A 122.99(9)
C4A C3A C2A 121.13(9)
N1B C3B C2B 116.71(8)
N1B C3B C4B 122.77(9)
C4B C3B C2B 120.51(9)
C3 C4 C10 120.58(9)
C3A C4A C5A 119.01(9)
C5B C4B C3B 119.31(9)
C6 C5 C10 120.94(10)
C4A C5A C8 120.86(8)
C6A C5A C4A 117.80(8)
C6A C5A C8 121.30(8)
C4B C5B C1 121.67(8)
C6B C5B C1 120.50(8)
C6B C5B C4B 117.73(9)
C5 C6 C7 119.02(10)
C5A C6A C7A 119.43(8)
C5B C6B C7B 119.35(9)
C8 C7 C6 122.64(9)
N1A C7A C6A 122.77(9)
N1A C7A C8A 116.45(8)
C6A C7A C8A 120.77(8)
N1B C7B C6B 122.68(9)
N1B C7B C8B 116.74(9)
C6B C7B C8B 120.59(9)
C7 C8 C5A 115.59(8)
C7 C8 C9 119.51(9)
C9 C8 C5A 124.74(8)
N3A C8A C7A 116.78(9)
N3A C8A C9A 127.71(9)
C7A C8A C9A 115.51(9)
N3B C8B C7B 116.82(9)
N3B C8B C9B 126.22(9)
C7B C8B C9B 116.96(9)
C1 C9 C8 126.06(8)
C10 C9 C1 116.97(8)
C10 C9 C8 116.97(8)
C4 C10 C9 120.76(9)
C5 C10 C4 118.64(9)
C5 C10 C9 120.60(9)
N3A C10A C11A 110.34(12)
N3B C10B C11B 111.08(9)
C10A C11A C12A 111.18(14)
C10B C11B C12B 111.89(10)
C14A C13A N3A 113.0(17)
N2B C13B C14B 118.0(14)
C13A C14A C15A 97.8(17)
C13B C14B C15B 117.1(13)
N2A C16A C17A 110.32(10)
N2B C16B C17B 109.86(16)
C18A C17A C16A 111.84(10)
C16B C17B C18B 111.84(15)

loop_
_geom_bond_atom_site_label_1
_geom_bond_atom_site_label_2
_geom_bond_distance
N1A C3A 1.3386(13)
N1A C7A 1.3431(12)
N1B C3B 1.3428(13)
N1B C7B 1.3420(13)
N2A C2A 1.2742(14)
N2A C16A 1.4655(13)
N2B C2B 1.2715(14)
N2B C13B 1.39(2)
N2B C16B 1.479(3)
N3A C8A 1.2746(13)
N3A C10A 1.4572(16)
N3A C13A 1.59(2)
N3B C8B 1.2741(14)
N3B C10B 1.4639(13)
C1 C2 1.3818(13)
C1 C5B 1.4881(13)
C1 C9 1.4388(13)
C1A C2A 1.5063(14)
C1C C2B 1.5065(14)
C2 C3 1.4047(14)
C2A C3A 1.5002(13)
C2B C3B 1.5007(13)
C3 C4 1.3608(15)
C3A C4A 1.3958(13)
C3B C4B 1.3938(13)
C4 C10 1.4191(14)
C4A C5A 1.3964(13)
C4B C5B 1.3934(13)
C5 C6 1.3629(16)
C5 C10 1.4170(14)
C5A C6A 1.3907(13)
C5A C8 1.4930(13)
C5B C6B 1.3929(13)
C6 C7 1.4082(15)
C6A C7A 1.3920(13)
C6B C7B 1.3962(14)
C7 C8 1.3774(14)
C7A C8A 1.4985(13)
C7B C8B 1.5013(13)
C8 C9 1.4416(13)
C8A C9A 1.5052(14)
C8B C9B 1.5089(14)
C9 C10 1.4352(13)
C10A C11A 1.522(2)
C10B C11B 1.5161(16)
C11A C12A 1.560(2)
C11B C12B 1.5244(15)
C13A C14A 1.32(3)
C13B C14B 1.46(3)
C14A C15A 1.46(2)
C14B C15B 1.510(13)
C16A C17A 1.5191(17)
C16B C17B 1.516(3)
C17A C18A 1.5121(17)
C17B C18B 1.518(2)
